data_7210522
loop_
_publ_author_name
'Chen, Zilu'
'Wu, Xuxian'
'Qin, Suni'
'Lei, Chaohai'
'Liang, Fupei'

_publ_section_title
;
 Structure and fluorescent properties of mercury(ii)
 pyridine-2,3-dicarboxylate coordination polymers tuned by ancillary
 ligands and alkaline-earth metal ions
;
_journal_issue 6
_journal_name_full CrystEngComm
_journal_page_first 2029
_journal_paper_doi 10.1039/c0ce00624f
_journal_volume 13
_journal_year 2011
_chemical_formula_moiety 'C14 H6 Hg2 N2 O8'
_chemical_formula_sum 'C14 H6 Hg2 N2 O8'
_chemical_formula_weight 731.39
_chemical_name_systematic
;
?
;
_space_group_IT_number 14
_symmetry_cell_setting monoclinic
_symmetry_space_group_name_Hall '-P 2yn'
_symmetry_space_group_name_H-M 'P 1 21/n 1'
_atom_sites_solution_hydrogens geom
_atom_sites_solution_primary direct
_atom_sites_solution_secondary difmap
_audit_creation_method SHELXL-97
_cell_angle_alpha 90.00
_cell_angle_beta 109.7900(10)
_cell_angle_gamma 90.00
_cell_formula_units_Z 4
_cell_length_a 11.6509(11)
_cell_length_b 8.9059(10)
_cell_length_c 14.7490(15)
_cell_measurement_reflns_used 3766
_cell_measurement_temperature 298(2)
_cell_measurement_theta_max 28.02
_cell_measurement_theta_min 2.718
_cell_volume 1440.0(3)
_computing_cell_refinement 'SMART '
_computing_data_collection 'SMART (Bruker, 1998)'
_computing_data_reduction 'SAINT (Bruker, 1998)'
_computing_molecular_graphics 'SHELXTL (Bruker, 1998)'
_computing_publication_material SHELXTL
_computing_structure_refinement 'SHELXL97 (Sheldrick, 1997)'
_computing_structure_solution 'SHELXS97 (Sheldrick, 1997)'
_diffrn_ambient_temperature 298(2)
_diffrn_measured_fraction_theta_full 0.998
_diffrn_measured_fraction_theta_max 0.998
_diffrn_measurement_device_type 'CCD area detector'
_diffrn_measurement_method '\p and omega scans'
_diffrn_radiation_monochromator graphite
_diffrn_radiation_source 'fine-focus sealed tube'
_diffrn_radiation_type MoK\a
_diffrn_radiation_wavelength 0.71073
_diffrn_reflns_av_R_equivalents 0.0442
_diffrn_reflns_av_sigmaI/netI 0.0404
_diffrn_reflns_limit_h_max 13
_diffrn_reflns_limit_h_min -9
_diffrn_reflns_limit_k_max 10
_diffrn_reflns_limit_k_min -10
_diffrn_reflns_limit_l_max 17
_diffrn_reflns_limit_l_min -17
_diffrn_reflns_number 7353
_diffrn_reflns_theta_full 25.02
_diffrn_reflns_theta_max 25.02
_diffrn_reflns_theta_min 1.94
_diffrn_standards_number 0
_exptl_absorpt_coefficient_mu 21.351
_exptl_absorpt_correction_T_max 0.4149
_exptl_absorpt_correction_T_min 0.2023
_exptl_absorpt_correction_type multi-scan
_exptl_absorpt_process_details 'SADABS (Bruker, 1998)'
_exptl_crystal_colour colorless
_exptl_crystal_density_diffrn 3.374
_exptl_crystal_density_method 'not measured'
_exptl_crystal_description block
_exptl_crystal_F_000 1312
_exptl_crystal_size_max 0.11
_exptl_crystal_size_mid 0.07
_exptl_crystal_size_min 0.05
_refine_diff_density_max 1.486
_refine_diff_density_min -0.941
_refine_diff_density_rms 0.187
_refine_ls_extinction_method none
_refine_ls_goodness_of_fit_ref 0.967
_refine_ls_hydrogen_treatment constr
_refine_ls_matrix_type full
_refine_ls_number_parameters 235
_refine_ls_number_reflns 2543
_refine_ls_number_restraints 0
_refine_ls_restrained_S_all 0.967
_refine_ls_R_factor_all 0.0348
_refine_ls_R_factor_gt 0.0259
_refine_ls_shift/su_max 0.001
_refine_ls_shift/su_mean 0.000
_refine_ls_structure_factor_coef Fsqd
_refine_ls_weighting_details 'calc w=1/[\s^2^(Fo^2^)+(0.0316P)^2^+0.0000P] where P=(Fo^2^+2Fc^2^)/3'
_refine_ls_weighting_scheme calc
_refine_ls_wR_factor_gt 0.0576
_refine_ls_wR_factor_ref 0.0602
_reflns_number_gt 2142
_reflns_number_total 2543
_reflns_threshold_expression >2sigma(I)
_cod_data_source_file c0ce00624f.txt
_cod_data_source_block 090119a
_cod_depositor_comments
;
The following automatic conversions were performed:

'_symmetry_cell_setting' value 'Monoclinic' changed to 'monoclinic'
according to the built-in table from CIF Core dictionary named
'cif_core.dic' version 2.4.1 from 2010-06-29.

Automatic conversion script
Id: cif_fix_values 1891 2012-01-12 08:04:46Z andrius 
;
_cod_original_sg_symbol_H-M 'P 21/n'
_cod_database_code 7210522

loop_
_symmetry_equiv_pos_as_xyz
'x, y, z'
'-x+1/2, y+1/2, -z+1/2'
'-x, -y, -z'
'x-1/2, -y-1/2, z-1/2'

loop_
_atom_site_label
_atom_site_type_symbol
_atom_site_fract_x
_atom_site_fract_y
_atom_site_fract_z
_atom_site_U_iso_or_equiv
_atom_site_adp_type
_atom_site_occupancy
_atom_site_symmetry_multiplicity
_atom_site_calc_flag
_atom_site_refinement_flags
Hg1 Hg 0.32593(3) 0.31488(3) 0.28328(2) 0.03049(11) Uani 1 1 d .
Hg2 Hg 0.59389(3) 0.00716(3) 0.33052(2) 0.02782(10) Uani 1 1 d .
N1 N 0.3529(5) 0.3560(6) 0.4383(4) 0.0236(13) Uani 1 1 d .
N2 N 0.7248(5) 0.3945(6) 0.0813(4) 0.0253(14) Uani 1 1 d .
O1 O 0.4887(5) 0.1524(6) 0.3878(4) 0.0378(14) Uani 1 1 d .
O2 O 0.6336(5) 0.1595(7) 0.5289(4) 0.0589(19) Uani 1 1 d .
O3 O 0.6821(4) 0.3708(6) 0.7073(4) 0.0358(13) Uani 1 1 d .
O4 O 0.5934(5) 0.1595(6) 0.7165(4) 0.0378(14) Uani 1 1 d .
O5 O 0.6920(5) 0.2527(6) 0.2954(4) 0.0360(13) Uani 1 1 d .
O6 O 0.8424(5) 0.3828(7) 0.2756(4) 0.0456(16) Uani 1 1 d .
O7 O 0.4282(4) 0.3749(6) 0.1904(4) 0.0319(12) Uani 1 1 d .
O8 O 0.4459(5) 0.1258(6) 0.1755(4) 0.0330(12) Uani 1 1 d .
C1 C 0.5347(7) 0.1963(8) 0.4733(5) 0.0235(16) Uani 1 1 d .
C2 C 0.5932(6) 0.2853(8) 0.6801(5) 0.0244(16) Uani 1 1 d .
C3 C 0.4532(6) 0.3006(7) 0.5066(5) 0.0229(16) Uani 1 1 d .
C4 C 0.4786(6) 0.3407(8) 0.6025(5) 0.0246(16) Uani 1 1 d .
C5 C 0.3981(6) 0.4318(9) 0.6279(6) 0.0314(18) Uani 1 1 d .
H5 H 0.4141 0.4595 0.6918 0.038 Uiso 1 1 calc R
C6 C 0.2932(7) 0.4811(8) 0.5567(6) 0.0350(19) Uani 1 1 d .
H6 H 0.2357 0.5378 0.5726 0.042 Uiso 1 1 calc R
C7 C 0.2752(6) 0.4450(8) 0.4621(5) 0.0273(17) Uani 1 1 d .
H7 H 0.2076 0.4833 0.4138 0.033 Uiso 1 1 calc R
C8 C 0.7370(7) 0.3234(8) 0.2447(6) 0.0289(17) Uani 1 1 d .
C9 C 0.4685(6) 0.2573(9) 0.1605(5) 0.0262(17) Uani 1 1 d .
C10 C 0.6652(6) 0.3399(8) 0.1382(5) 0.0248(16) Uani 1 1 d .
C11 C 0.5444(6) 0.2928(8) 0.0981(5) 0.0257(17) Uani 1 1 d .
C12 C 0.4905(7) 0.2884(9) -0.0013(6) 0.035(2) Uani 1 1 d .
H12 H 0.4113 0.2526 -0.0292 0.042 Uiso 1 1 calc R
C13 C 0.5552(7) 0.3376(8) -0.0581(5) 0.0341(19) Uani 1 1 d .
H13 H 0.5216 0.3324 -0.1249 0.041 Uiso 1 1 calc R
C14 C 0.6715(7) 0.3951(8) -0.0141(5) 0.0274(17) Uani 1 1 d .
H14 H 0.7133 0.4351 -0.0522 0.033 Uiso 1 1 calc R

loop_
_atom_site_aniso_label
_atom_site_aniso_U_11
_atom_site_aniso_U_22
_atom_site_aniso_U_33
_atom_site_aniso_U_23
_atom_site_aniso_U_13
_atom_site_aniso_U_12
Hg1 0.02160(17) 0.0438(2) 0.02454(17) -0.00058(13) 0.00587(12) -0.00290(14)
Hg2 0.02444(17) 0.02884(17) 0.03131(18) -0.00155(12) 0.01090(13) 0.00400(12)
N1 0.026(3) 0.024(3) 0.021(3) 0.001(3) 0.007(2) -0.002(3)
N2 0.028(3) 0.022(3) 0.027(3) -0.001(3) 0.010(3) -0.005(3)
O1 0.036(3) 0.049(4) 0.026(3) -0.012(3) 0.007(2) 0.012(3)
O2 0.048(4) 0.088(5) 0.031(3) -0.008(3) 0.000(3) 0.045(4)
O3 0.018(3) 0.043(3) 0.041(3) 0.010(3) 0.002(2) -0.004(3)
O4 0.032(3) 0.032(3) 0.036(3) 0.010(2) -0.006(2) -0.005(3)
O5 0.036(3) 0.037(3) 0.034(3) 0.004(3) 0.010(2) -0.012(3)
O6 0.028(3) 0.065(4) 0.038(3) 0.008(3) 0.004(3) -0.018(3)
O7 0.029(3) 0.039(3) 0.033(3) 0.006(2) 0.018(2) 0.000(3)
O8 0.033(3) 0.032(3) 0.034(3) -0.001(2) 0.011(2) -0.011(3)
C1 0.028(4) 0.024(4) 0.023(4) 0.004(3) 0.014(3) 0.000(3)
C2 0.021(4) 0.036(4) 0.019(4) -0.003(3) 0.009(3) 0.005(3)
C3 0.019(4) 0.019(4) 0.033(4) 0.003(3) 0.011(3) -0.002(3)
C4 0.020(4) 0.031(4) 0.024(4) 0.002(3) 0.009(3) -0.005(3)
C5 0.027(4) 0.037(4) 0.028(4) -0.010(4) 0.007(3) -0.002(4)
C6 0.032(4) 0.033(5) 0.040(5) 0.003(4) 0.013(4) 0.008(4)
C7 0.021(4) 0.030(4) 0.029(4) 0.003(3) 0.005(3) 0.006(3)
C8 0.028(4) 0.023(4) 0.034(4) 0.001(3) 0.008(3) -0.006(3)
C9 0.017(4) 0.036(4) 0.021(4) 0.000(3) 0.000(3) -0.002(3)
C10 0.025(4) 0.025(4) 0.029(4) 0.004(3) 0.015(3) -0.001(3)
C11 0.028(4) 0.025(4) 0.025(4) -0.005(3) 0.010(3) -0.002(3)
C12 0.022(4) 0.037(5) 0.040(5) -0.002(4) 0.002(4) -0.006(3)
C13 0.038(5) 0.042(5) 0.021(4) 0.000(3) 0.008(3) -0.002(4)
C14 0.034(4) 0.024(4) 0.029(4) 0.005(3) 0.017(3) 0.002(3)

loop_
_atom_type_symbol
_atom_type_description
_atom_type_scat_dispersion_real
_atom_type_scat_dispersion_imag
_atom_type_scat_source
C C 0.0033 0.0016 'International Tables Vol C Tables 4.2.6.8 and 6.1.1.4'
H H 0.0000 0.0000 'International Tables Vol C Tables 4.2.6.8 and 6.1.1.4'
N N 0.0061 0.0033 'International Tables Vol C Tables 4.2.6.8 and 6.1.1.4'
O O 0.0106 0.0060 'International Tables Vol C Tables 4.2.6.8 and 6.1.1.4'
Hg Hg -2.3894 9.2266 'International Tables Vol C Tables 4.2.6.8 and 6.1.1.4'

loop_
_geom_angle_atom_site_label_1
_geom_angle_atom_site_label_2
_geom_angle_atom_site_label_3
_geom_angle
_geom_angle_site_symmetry_1
_geom_angle_site_symmetry_3
O7 Hg1 N1 133.7(2) . .
O7 Hg1 O3 109.17(19) . 4_565
N1 Hg1 O3 115.7(2) . 4_565
O7 Hg1 O1 93.95(18) . .
N1 Hg1 O1 69.14(19) . .
O3 Hg1 O1 99.11(18) 4_565 .
O7 Hg1 O4 118.17(18) . 4_565
N1 Hg1 O4 98.2(2) . 4_565
O3 Hg1 O4 52.31(16) 4_565 4_565
O1 Hg1 O4 141.43(18) . 4_565
O7 Hg1 O3 79.61(18) . 3_666
N1 Hg1 O3 77.36(18) . 3_666
O3 Hg1 O3 134.03(9) 4_565 3_666
O1 Hg1 O3 125.85(16) . 3_666
O4 Hg1 O3 83.20(15) 4_565 3_666
O1 Hg2 O6 160.65(19) . 2_645
O1 Hg2 N2 125.32(19) . 2_645
O6 Hg2 N2 73.84(19) 2_645 2_645
O1 Hg2 O4 84.7(2) . 3_656
O6 Hg2 O4 88.7(2) 2_645 3_656
N2 Hg2 O4 116.07(18) 2_645 3_656
O1 Hg2 O8 78.59(18) . .
O6 Hg2 O8 82.14(17) 2_645 .
N2 Hg2 O8 152.87(19) 2_645 .
O4 Hg2 O8 75.04(16) 3_656 .
O1 Hg2 O5 85.4(2) . .
O6 Hg2 O5 90.3(2) 2_645 .
N2 Hg2 O5 95.64(19) 2_645 .
O4 Hg2 O5 146.53(16) 3_656 .
O8 Hg2 O5 71.69(15) . .
C7 N1 C3 120.8(6) . .
C7 N1 Hg1 119.6(5) . .
C3 N1 Hg1 119.4(5) . .
C14 N2 C10 120.3(6) . .
C14 N2 Hg2 127.3(5) . 2_655
C10 N2 Hg2 111.9(4) . 2_655
C1 O1 Hg2 118.6(5) . .
C1 O1 Hg1 114.9(4) . .
Hg2 O1 Hg1 121.9(2) . .
C2 O3 Hg1 96.0(4) . 4_666
C2 O3 Hg1 126.3(4) . 3_666
Hg1 O3 Hg1 135.1(2) 4_666 3_666
C2 O4 Hg2 122.3(4) . 3_656
C2 O4 Hg1 86.2(4) . 4_666
Hg2 O4 Hg1 149.1(2) 3_656 4_666
C8 O5 Hg2 149.7(5) . .
C8 O6 Hg2 117.6(5) . 2_655
C9 O7 Hg1 111.1(5) . .
C9 O8 Hg2 115.4(4) . .
O2 C1 O1 125.5(7) . .
O2 C1 C3 120.0(6) . .
O1 C1 C3 114.4(6) . .
O3 C2 O4 122.4(6) . .
O3 C2 C4 118.1(7) . .
O4 C2 C4 119.5(7) . .
N1 C3 C4 119.8(6) . .
N1 C3 C1 117.2(6) . .
C4 C3 C1 122.9(6) . .
C5 C4 C3 119.7(6) . .
C5 C4 C2 119.4(6) . .
C3 C4 C2 120.9(6) . .
C4 C5 C6 119.0(7) . .
C4 C5 H5 120.5 . .
C6 C5 H5 120.5 . .
C7 C6 C5 119.2(7) . .
C7 C6 H6 120.4 . .
C5 C6 H6 120.4 . .
N1 C7 C6 121.3(7) . .
N1 C7 H7 119.3 . .
C6 C7 H7 119.3 . .
O5 C8 O6 123.9(7) . .
O5 C8 C10 118.9(6) . .
O6 C8 C10 117.2(7) . .
O8 C9 O7 125.8(7) . .
O8 C9 C11 120.8(7) . .
O7 C9 C11 113.4(6) . .
N2 C10 C11 120.2(6) . .
N2 C10 C8 117.4(6) . .
C11 C10 C8 122.2(6) . .
C12 C11 C10 119.2(7) . .
C12 C11 C9 119.2(6) . .
C10 C11 C9 121.4(6) . .
C13 C12 C11 119.3(7) . .
C13 C12 H12 120.3 . .
C11 C12 H12 120.3 . .
C12 C13 C14 118.8(7) . .
C12 C13 H13 120.6 . .
C14 C13 H13 120.6 . .
N2 C14 C13 121.7(7) . .
N2 C14 H14 119.2 . .
C13 C14 H14 119.2 . .

loop_
_geom_bond_atom_site_label_1
_geom_bond_atom_site_label_2
_geom_bond_distance
_geom_bond_site_symmetry_2
Hg1 O7 2.164(5) .
Hg1 N1 2.231(6) .
Hg1 O3 2.351(5) 4_565
Hg1 O1 2.467(5) .
Hg1 O4 2.560(5) 4_565
Hg1 O3 2.806(6) 3_666
Hg2 O1 2.143(5) .
Hg2 O6 2.240(5) 2_645
Hg2 N2 2.302(5) 2_645
Hg2 O4 2.534(5) 3_656
Hg2 O8 2.578(5) .
Hg2 O5 2.600(5) .
N1 C7 1.337(9) .
N1 C3 1.351(8) .
N2 C14 1.331(9) .
N2 C10 1.348(9) .
N2 Hg2 2.302(5) 2_655
O1 C1 1.254(8) .
O2 C1 1.212(8) .
O3 C2 1.238(8) .
O3 Hg1 2.351(5) 4_666
O3 Hg1 2.806(6) 3_666
O4 C2 1.242(9) .
O4 Hg2 2.534(5) 3_656
O4 Hg1 2.560(5) 4_666
O5 C8 1.222(9) .
O6 C8 1.271(9) .
O6 Hg2 2.240(5) 2_655
O7 C9 1.286(9) .
O8 C9 1.237(9) .
C1 C3 1.524(10) .
C2 C4 1.516(9) .
C3 C4 1.390(10) .
C4 C5 1.384(10) .
C5 C6 1.385(10) .
C5 H5 0.9300 .
C6 C7 1.376(11) .
C6 H6 0.9300 .
C7 H7 0.9300 .
C8 C10 1.517(10) .
C9 C11 1.509(10) .
C10 C11 1.394(10) .
C11 C12 1.387(10) .
C12 C13 1.376(11) .
C12 H12 0.9300 .
C13 C14 1.387(10) .
C13 H13 0.9300 .
C14 H14 0.9300 .

loop_
_geom_torsion_atom_site_label_1
_geom_torsion_atom_site_label_2
_geom_torsion_atom_site_label_3
_geom_torsion_atom_site_label_4
_geom_torsion
_geom_torsion_site_symmetry_1
O7 Hg1 N1 C7 113.0(5) .
O3 Hg1 N1 C7 -82.0(5) 4_565
O1 Hg1 N1 C7 -172.2(6) .
O4 Hg1 N1 C7 -30.0(5) 4_565
O3 Hg1 N1 C7 51.0(5) 3_666
O7 Hg1 N1 C3 -61.6(6) .
O3 Hg1 N1 C3 103.4(5) 4_565
O1 Hg1 N1 C3 13.2(5) .
O4 Hg1 N1 C3 155.4(5) 4_565
O3 Hg1 N1 C3 -123.5(5) 3_666
O6 Hg2 O1 C1 -161.6(6) 2_645
N2 Hg2 O1 C1 9.6(7) 2_645
O4 Hg2 O1 C1 128.0(6) 3_656
O8 Hg2 O1 C1 -156.3(6) .
O5 Hg2 O1 C1 -84.0(5) .
O6 Hg2 O1 Hg1 -6.8(8) 2_645
N2 Hg2 O1 Hg1 164.4(2) 2_645
O4 Hg2 O1 Hg1 -77.2(3) 3_656
O8 Hg2 O1 Hg1 -1.5(2) .
O5 Hg2 O1 Hg1 70.8(3) .
O7 Hg1 O1 C1 115.6(5) .
N1 Hg1 O1 C1 -20.1(5) .
O3 Hg1 O1 C1 -134.3(5) 4_565
O4 Hg1 O1 C1 -96.7(5) 4_565
O3 Hg1 O1 C1 35.5(6) 3_666
O7 Hg1 O1 Hg2 -40.1(3) .
N1 Hg1 O1 Hg2 -175.7(4) .
O3 Hg1 O1 Hg2 70.1(3) 4_565
O4 Hg1 O1 Hg2 107.7(3) 4_565
O3 Hg1 O1 Hg2 -120.1(3) 3_666
O1 Hg2 O5 C8 -146.8(10) .
O6 Hg2 O5 C8 14.4(10) 2_645
N2 Hg2 O5 C8 88.2(10) 2_645
O4 Hg2 O5 C8 -73.7(11) 3_656
O8 Hg2 O5 C8 -67.3(10) .
N1 Hg1 O7 C9 116.1(4) .
O3 Hg1 O7 C9 -49.6(4) 4_565
O1 Hg1 O7 C9 51.4(4) .
O4 Hg1 O7 C9 -106.4(4) 4_565
O3 Hg1 O7 C9 177.2(4) 3_666
O1 Hg2 O8 C9 74.9(5) .
O6 Hg2 O8 C9 -106.9(5) 2_645
N2 Hg2 O8 C9 -79.3(7) 2_645
O4 Hg2 O8 C9 162.3(5) 3_656
O5 Hg2 O8 C9 -14.0(5) .
Hg2 O1 C1 O2 -2.8(11) .
Hg1 O1 C1 O2 -159.3(7) .
Hg2 O1 C1 C3 179.3(4) .
Hg1 O1 C1 C3 22.8(8) .
Hg1 O3 C2 O4 19.1(8) 4_666
Hg1 O3 C2 O4 -144.9(6) 3_666
Hg1 O3 C2 C4 -163.7(5) 4_666
Hg1 O3 C2 C4 32.3(9) 3_666
Hg2 O4 C2 O3 175.3(5) 3_656
Hg1 O4 C2 O3 -17.4(7) 4_666
Hg2 O4 C2 C4 -1.8(9) 3_656
Hg1 O4 C2 C4 165.5(6) 4_666
C7 N1 C3 C4 -2.4(10) .
Hg1 N1 C3 C4 172.1(5) .
C7 N1 C3 C1 178.2(6) .
Hg1 N1 C3 C1 -7.3(8) .
O2 C1 C3 N1 170.1(7) .
O1 C1 C3 N1 -11.8(9) .
O2 C1 C3 C4 -9.2(11) .
O1 C1 C3 C4 168.8(7) .
N1 C3 C4 C5 2.9(10) .
C1 C3 C4 C5 -177.7(7) .
N1 C3 C4 C2 -177.5(6) .
C1 C3 C4 C2 1.9(10) .
O3 C2 C4 C5 -81.8(9) .
O4 C2 C4 C5 95.5(9) .
O3 C2 C4 C3 98.6(8) .
O4 C2 C4 C3 -84.2(9) .
C3 C4 C5 C6 0.1(11) .
C2 C4 C5 C6 -179.5(7) .
C4 C5 C6 C7 -3.5(11) .
C3 N1 C7 C6 -1.2(11) .
Hg1 N1 C7 C6 -175.7(6) .
C5 C6 C7 N1 4.2(12) .
Hg2 O5 C8 O6 -124.0(9) .
Hg2 O5 C8 C10 54.8(13) .
Hg2 O6 C8 O5 180.0(6) 2_655
Hg2 O6 C8 C10 1.1(9) 2_655
Hg2 O8 C9 O7 -89.2(7) .
Hg2 O8 C9 C11 93.9(6) .
Hg1 O7 C9 O8 5.0(8) .
Hg1 O7 C9 C11 -177.9(4) .
C14 N2 C10 C11 -4.2(10) .
Hg2 N2 C10 C11 168.1(5) 2_655
C14 N2 C10 C8 172.0(6) .
Hg2 N2 C10 C8 -15.6(8) 2_655
O5 C8 C10 N2 -168.5(7) .
O6 C8 C10 N2 10.4(10) .
O5 C8 C10 C11 7.7(11) .
O6 C8 C10 C11 -173.4(7) .
N2 C10 C11 C12 6.5(11) .
C8 C10 C11 C12 -169.6(7) .
N2 C10 C11 C9 -169.0(6) .
C8 C10 C11 C9 14.9(11) .
O8 C9 C11 C12 79.7(9) .
O7 C9 C11 C12 -97.6(8) .
O8 C9 C11 C10 -104.8(8) .
O7 C9 C11 C10 77.9(8) .
C10 C11 C12 C13 -3.2(12) .
C9 C11 C12 C13 172.4(7) .
C11 C12 C13 C14 -2.2(12) .
C10 N2 C14 C13 -1.3(11) .
Hg2 N2 C14 C13 -172.4(5) 2_655
C12 C13 C14 N2 4.6(11) .
